data_1535002
loop_
_publ_author_name
'Sokolov, M.N.'
'Abramov, P.A.'
'Uvarov, N.F.'
'Peresypkina, E.V.'
'Virovets, A.V.'
'Gerasko, O.A.'
'Fedin, V.P.'

_publ_section_title
;
 Crystal structure and properties of (H9 O4)2 [Mo2 (S2)2 X8] (X = Cl, Br)
;
_journal_name_full 'Zeitschrift fuer Anorganische und Allgemeine Chemie'
_journal_page_first 2288
_journal_page_last 2291
_journal_volume 633
_journal_year 2007
_chemical_formula_sum 'Cl8 H18 Mo2 O8 S4'
_chemical_name_systematic '(H9 O4)2 (Mo2 (S2)2 Cl8)'
_space_group_IT_number 14
_symmetry_space_group_name_Hall '-P 2ybc'
_symmetry_space_group_name_H-M 'P 1 21/c 1'
_cell_angle_alpha 90
_cell_angle_beta 94.932
_cell_angle_gamma 90
_cell_formula_units_Z 2
_cell_length_a 7.2016
_cell_length_b 22.1372
_cell_length_c 6.7662
_cell_volume 1074.696
_citation_journal_id_ASTM ZAACAB
_cod_data_source_file Sokolov_ZAACAB_2007_930.cif
_cod_data_source_block H18Cl8Mo2O8S4
_cod_original_formula_sum 'H18 Cl8 Mo2 O8 S4'
_cod_database_code 1535002

loop_
_symmetry_equiv_pos_as_xyz
x,y,z
-x,y+1/2,-z+1/2
-x,-y,-z
x,-y-1/2,z-1/2

loop_
_atom_site_label
_atom_site_type_symbol
_atom_site_fract_x
_atom_site_fract_y
_atom_site_fract_z
_atom_site_occupancy
_atom_site_U_iso_or_equiv
H8 H+1 0.427 0.724 0.267 1 0.0
Cl4 Cl-1 0.16245 0.61702 0.50821 1 0.0
H7 H+1 0.433 0.781 0.252 1 0.0
O2 O-2 -0.0639 0.87308 0.4977 1 0.0
S1 S-1 0.43588 0.52281 0.76739 1 0.0
H4 H+1 -0.135 0.886 0.419 1 0.0
H6 H+1 -0.01 0.74 0.369 1 0.0
S2 S-1 0.26018 0.47362 0.59403 1 0.0
Cl1 Cl-1 0.16332 0.51288 0.17665 1 0.0
Cl2 Cl-1 0.45438 0.62056 0.14805 1 0.0
H3 H+1 0 0.903 0.524 1 0.0
Mo1 Mo+5 0.41356 0.553653 0.42307 1 0.0
O4 O-2 0.4018 0.7554 0.3217 1 0.0
Cl3 Cl-1 0.60498 0.63551 0.61039 1 0.0
H9 H+1 0.172 0.767 0.406 1 0.0
O3 O-2 0.0836 0.76981 0.4338 1 0.0
O1 O-2 -0.1829 0.7095 0.2781 1 0.0
H1 H+1 -0.165 0.683 0.207 1 0.0
H2 H+1 -0.242 0.691 0.35 1 0.0
H5 H+1 0.039 0.81 0.435 1 0.0
